data_7121299
loop_
_publ_author_name
'Bezrukov, Andrey A.'
'T\"ornroos, Karl W'
'Le Roux, Erwan'
'Dietzel, Pascal D. C.'

_publ_section_title
;
 Incorporation of an intact dimeric Zr<sub>12</sub> oxo cluster from a
 molecular precursor in a new zirconium metal-organic framework.
;
_journal_issue 22
_journal_name_full 'Chemical communications (Cambridge, England)'
_journal_page_first 2735
_journal_page_last 2738
_journal_paper_doi 10.1039/c8cc00507a
_journal_volume 54
_journal_year 2018
_chemical_formula_moiety '	C48 H80 O64 Zr12, 4(C2 H4 O2), 2(C H2 O2), 0.486(H2 O)'
_chemical_formula_sum 'C58 H100.97 O76.48 Zr12'
_chemical_formula_weight 3116.73
_space_group_crystal_system monoclinic
_space_group_IT_number 14
_space_group_name_Hall '-P 2ybc'
_space_group_name_H-M_alt 'P 1 21/c 1'
_symmetry_space_group_name_Hall '-P 2ybc'
_symmetry_space_group_name_H-M 'P 1 21/c 1'
_atom_sites_solution_hydrogens mixed
_audit_creation_method SHELXL-2017/1
_audit_update_record
;
2017-11-15 deposited with the CCDC.
2018-02-19 downloaded from the CCDC.
;
_cell_angle_alpha 90
_cell_angle_beta 100.188(2)
_cell_angle_gamma 90
_cell_formula_units_Z 2
_cell_length_a 20.287(3)
_cell_length_b 12.5914(18)
_cell_length_c 20.241(3)
_cell_measurement_reflns_used 9863
_cell_measurement_temperature 103(2)
_cell_measurement_theta_max 31.51
_cell_measurement_theta_min 2.25
_cell_volume 5088.9(13)
_computing_cell_refinement 'Bruker AXS SAINT V8.30C, 2013'
_computing_data_collection 'Bruker AXS APEX2 2013.4-1'
_computing_data_reduction 'Bruker AXS SAINT V7.68A, 2013'
_computing_structure_refinement 'SHELXL-2017/1 (Sheldrick, 2017)'
_computing_structure_solution 'SHELXT 2014/4 (Sheldrick, 2014)'
_diffrn_ambient_temperature 103(2)
_diffrn_measured_fraction_theta_full 0.999
_diffrn_measured_fraction_theta_max 0.998
_diffrn_measurement_device_type 'Bruker APEX-II Pt135 CCD'
_diffrn_measurement_method '\w scans'
_diffrn_radiation_type MoK\a
_diffrn_radiation_wavelength 0.71073
_diffrn_reflns_av_R_equivalents 0.0542
_diffrn_reflns_av_unetI/netI 0.0355
_diffrn_reflns_Laue_measured_fraction_full 0.999
_diffrn_reflns_Laue_measured_fraction_max 0.998
_diffrn_reflns_limit_h_max 29
_diffrn_reflns_limit_h_min -29
_diffrn_reflns_limit_k_max 18
_diffrn_reflns_limit_k_min -18
_diffrn_reflns_limit_l_max 29
_diffrn_reflns_limit_l_min -29
_diffrn_reflns_number 92593
_diffrn_reflns_point_group_measured_fraction_full 0.999
_diffrn_reflns_point_group_measured_fraction_max 0.998
_diffrn_reflns_theta_full 25.242
_diffrn_reflns_theta_max 31.518
_diffrn_reflns_theta_min 1.912
_diffrn_source 'Bruker TXS Rotating anode'
_exptl_absorpt_coefficient_mu 1.291
_exptl_absorpt_correction_T_max 1.000
_exptl_absorpt_correction_T_min 0.6983
_exptl_absorpt_correction_type numerical
_exptl_absorpt_process_details 'SADABS-2012/1 Bruker AXS'
_exptl_crystal_colour colourless
_exptl_crystal_density_diffrn 2.034
_exptl_crystal_description plates
_exptl_crystal_F_000 3082
_exptl_crystal_size_max 0.249
_exptl_crystal_size_mid 0.167
_exptl_crystal_size_min 0.088
_exptl_transmission_factor_max 0.92536
_exptl_transmission_factor_min 0.78111
_refine_diff_density_max 2.664
_refine_diff_density_min -2.141
_refine_diff_density_rms 0.151
_refine_ls_extinction_method none
_refine_ls_goodness_of_fit_ref 1.048
_refine_ls_hydrogen_treatment mixed
_refine_ls_matrix_type full
_refine_ls_number_parameters 765
_refine_ls_number_reflns 16932
_refine_ls_number_restraints 1458
_refine_ls_restrained_S_all 1.022
_refine_ls_R_factor_all 0.0487
_refine_ls_R_factor_gt 0.0369
_refine_ls_shift/su_max 0.002
_refine_ls_shift/su_mean 0.000
_refine_ls_structure_factor_coef Fsqd
_refine_ls_weighting_details 'w=1/[\s^2^(Fo^2^)+(0.0476P)^2^+15.1441P] where P=(Fo^2^+2Fc^2^)/3'
_refine_ls_weighting_scheme calc
_refine_ls_wR_factor_gt 0.0995
_refine_ls_wR_factor_ref 0.1077
_reflns_Friedel_coverage 0.000
_reflns_number_gt 13990
_reflns_number_total 16932
_reflns_threshold_expression 'I > 2\s(I)'
_cod_data_source_file c8cc00507a2.cif
_cod_data_source_block Compound1
_cod_depositor_comments 'Adding full bibliography for 7121298--7121299.cif.'
_cod_database_code 7121299
_shelx_shelxl_version_number 2017/1
_shelx_space_group_comment
;
The symmetry employed for this shelxl refinement is uniquely defined
by the following loop, which should always be used as a source of
symmetry information in preference to the above space-group names.
They are only intended as comments.
;
_shelx_estimated_absorpt_t_min 0.739
_shelx_estimated_absorpt_t_max 0.895

loop_
_space_group_symop_operation_xyz
'x, y, z'
'-x, y+1/2, -z+1/2'
'-x, -y, -z'
'x, -y-1/2, z-1/2'

loop_
_atom_site_label
_atom_site_type_symbol
_atom_site_fract_x
_atom_site_fract_y
_atom_site_fract_z
_atom_site_U_iso_or_equiv
_atom_site_adp_type
_atom_site_occupancy
_atom_site_site_symmetry_order
_atom_site_calc_flag
_atom_site_refinement_flags_posn
_atom_site_refinement_flags_adp
_atom_site_refinement_flags_occupancy
_atom_site_disorder_assembly
_atom_site_disorder_group
Zr1 Zr 0.18709(2) 0.45934(2) 0.46996(2) 0.01312(6) Uani 1 1 d . . . . .
Zr2 Zr 0.34184(2) 0.33188(2) 0.48605(2) 0.00994(5) Uani 1 1 d . . . . .
Zr3 Zr 0.33288(2) 0.59883(2) 0.53526(2) 0.00946(5) Uani 1 1 d . . . . .
Zr4 Zr 0.24519(2) 0.66349(2) 0.37619(2) 0.01222(6) Uani 1 1 d . . . . .
Zr5 Zr 0.25480(2) 0.39588(2) 0.32649(2) 0.01279(6) Uani 1 1 d . . . . .
Zr6 Zr 0.39875(2) 0.53778(2) 0.38688(2) 0.00906(5) Uani 1 1 d . . . . .
O2 O 0.28578(9) 0.45624(14) 0.51172(10) 0.0122(3) Uani 1 1 d . . . . .
O3 O 0.22156(9) 0.62669(15) 0.47546(10) 0.0139(3) Uani 1 1 d . . . . .
H3 H 0.193379 0.679310 0.494890 0.017 Uiso 1 1 calc R U . . .
O4 O 0.20478(9) 0.50919(16) 0.37603(10) 0.0149(4) Uani 1 1 d . . . . .
O5 O 0.34367(9) 0.40126(14) 0.39252(9) 0.0114(3) Uani 1 1 d . . . . .
O6 O 0.40517(9) 0.48461(14) 0.49639(9) 0.0101(3) Uani 1 1 d . . . . .
H6 H 0.451156 0.479135 0.523812 0.012 Uiso 1 1 calc R U . . .
O7 O 0.29667(9) 0.55568(15) 0.31551(10) 0.0137(3) Uani 1 1 d . . . . .
H7 H 0.298358 0.579214 0.268650 0.016 Uiso 1 1 calc R U . . .
O8 O 0.33564(9) 0.62759(14) 0.43441(9) 0.0111(3) Uani 1 1 d . . . . .
O9 O 0.41045(10) 0.47490(16) 0.28737(10) 0.0141(3) Uani 1 1 d . . . . .
O10 O 0.31789(10) 0.38132(16) 0.24776(10) 0.0167(4) Uani 1 1 d . . . . .
O11 O 0.40386(10) 0.68112(15) 0.32593(10) 0.0143(4) Uani 1 1 d . . . . .
O12 O 0.30600(10) 0.76643(16) 0.32042(10) 0.0157(4) Uani 1 1 d . . . . .
O13 O 0.48226(9) 0.63394(15) 0.44203(9) 0.0119(3) Uani 1 1 d . . . . .
O14 O 0.55840(9) 0.73830(15) 0.50096(10) 0.0133(3) Uani 1 1 d . . . . .
O15 O 0.27907(10) 0.22565(16) 0.32128(11) 0.0176(4) Uani 1 1 d . . . . .
O16 O 0.33343(10) 0.18485(15) 0.42464(10) 0.0148(4) Uani 1 1 d . . . . .
O17 O 0.15351(11) 0.31971(18) 0.28616(12) 0.0243(5) Uani 1 1 d . . . . .
O18 O 0.18383(11) 0.45578(19) 0.23309(11) 0.0233(4) Uani 1 1 d . . . . .
O19 O 0.25689(10) 0.81566(16) 0.43056(11) 0.0170(4) Uani 1 1 d . . . . .
O20 O 0.31258(10) 0.77279(15) 0.53295(11) 0.0160(4) Uani 1 1 d . . . . .
O21 O 0.17886(11) 0.68377(19) 0.27409(12) 0.0237(4) Uani 1 1 d . . . . .
O22 O 0.13614(11) 0.72045(19) 0.36231(12) 0.0239(5) Uani 1 1 d . . . . .
O23 O 0.26698(10) 0.61633(16) 0.60885(10) 0.0154(4) Uani 1 1 d . . . . .
O24 O 0.17631(10) 0.51624(16) 0.57232(10) 0.0168(4) Uani 1 1 d . . . . .
O25 O 0.37829(9) 0.50839(15) 0.62587(10) 0.0132(3) Uani 1 1 d . . . . .
O26 O 0.38320(10) 0.33869(15) 0.59449(10) 0.0138(3) Uani 1 1 d . . . . .
O27 O 0.42706(9) 0.67762(15) 0.57561(10) 0.0128(3) Uani 1 1 d . . . . .
O28 O 0.51068(9) 0.56240(15) 0.59429(9) 0.0121(3) Uani 1 1 d . . . . .
O29 O 0.27821(10) 0.23207(16) 0.53753(10) 0.0166(4) Uani 1 1 d . . . . .
O30 O 0.17957(11) 0.31677(17) 0.53070(12) 0.0203(4) Uani 1 1 d . . . . .
O31 O 0.08520(11) 0.5373(2) 0.45313(12) 0.0278(5) Uani 1 1 d . . . . .
O32 O 0.09218(12) 0.3776(2) 0.41402(14) 0.0332(6) Uani 1 1 d . . . . .
O33 O 0.23279(10) 0.32865(15) 0.41999(10) 0.0146(4) Uani 1 1 d . . . . .
H33 H 0.208856 0.258887 0.416428 0.017 Uiso 1 1 calc R U . . .
C1 C 0.37326(13) 0.4233(2) 0.24163(13) 0.0138(5) Uani 1 1 d . . . . .
C2 C 0.39649(15) 0.4124(2) 0.17575(14) 0.0195(5) Uani 1 1 d . . . . .
H2A H 0.369145 0.358965 0.148243 0.029 Uiso 1 1 calc R U . . .
H2B H 0.443531 0.390154 0.183570 0.029 Uiso 1 1 calc R U . . .
H2C H 0.392011 0.480780 0.152305 0.029 Uiso 1 1 calc R U . . .
C3 C 0.36280(14) 0.7540(2) 0.30382(13) 0.0142(5) Uani 1 1 d . . . . .
C4 C 0.38379(16) 0.8298(2) 0.25443(16) 0.0212(6) Uani 1 1 d . . . . .
H4A H 0.347994 0.881651 0.240475 0.032 Uiso 1 1 calc R U . . .
H4B H 0.392506 0.790489 0.215093 0.032 Uiso 1 1 calc R U . . .
H4C H 0.424609 0.866980 0.275410 0.032 Uiso 1 1 calc R U . . .
C5 C 0.50137(13) 0.7239(2) 0.46501(13) 0.0120(4) Uani 1 1 d . . . . .
C6 C 0.45721(15) 0.8200(2) 0.45121(16) 0.0187(5) Uani 1 1 d . . . . .
H6A H 0.464644 0.866885 0.490460 0.028 Uiso 1 1 calc R U . . .
H6B H 0.410193 0.797681 0.441915 0.028 Uiso 1 1 calc R U . . .
H6C H 0.467960 0.858059 0.412244 0.028 Uiso 1 1 calc R U . . .
C7 C 0.30891(14) 0.1613(2) 0.36482(15) 0.0159(5) Uani 1 1 d . . . . .
C8 C 0.31584(17) 0.0479(2) 0.34293(17) 0.0230(6) Uani 1 1 d . . . . .
H8A H 0.360574 0.021473 0.362091 0.034 Uiso 1 1 calc R U . . .
H8B H 0.309529 0.044811 0.293841 0.034 Uiso 1 1 calc R U . . .
H8C H 0.281917 0.003857 0.358660 0.034 Uiso 1 1 calc R U . . .
C9 C 0.13889(15) 0.3903(3) 0.24200(16) 0.0228(6) Uani 1 1 d . . . . .
C10 C 0.06946(17) 0.3976(4) 0.2019(2) 0.0362(9) Uani 1 1 d . . . . .
H10A H 0.056393 0.328634 0.181247 0.054 Uiso 1 1 calc R U . . .
H10B H 0.068438 0.451393 0.166700 0.054 Uiso 1 1 calc R U . . .
H10C H 0.038149 0.417701 0.231466 0.054 Uiso 1 1 calc R U . . .
C11 C 0.28528(14) 0.8390(2) 0.48952(16) 0.0167(5) Uani 1 1 d . . . . .
C12 C 0.28842(19) 0.9544(2) 0.50934(18) 0.0274(7) Uani 1 1 d . . . . .
H12A H 0.288209 0.960459 0.557569 0.041 Uiso 1 1 calc R U . . .
H12B H 0.249515 0.991762 0.484265 0.041 Uiso 1 1 calc R U . . .
H12C H 0.329579 0.986012 0.499078 0.041 Uiso 1 1 calc R U . . .
C13 C 0.12826(15) 0.7045(2) 0.29953(17) 0.0227(6) Uani 1 1 d . . . . .
C14 C 0.05998(18) 0.7080(4) 0.2566(2) 0.0425(10) Uani 1 1 d . . . . .
H14A H 0.045863 0.782076 0.248933 0.064 Uiso 1 1 calc R U . . .
H14B H 0.028018 0.670489 0.279275 0.064 Uiso 1 1 calc R U . . .
H14C H 0.061457 0.673690 0.213377 0.064 Uiso 1 1 calc R U . . .
C15 C 0.21149(14) 0.5739(2) 0.61523(15) 0.0165(5) Uani 1 1 d . . . . .
C16 C 0.18672(17) 0.5973(3) 0.67974(18) 0.0291(7) Uani 1 1 d . . . . .
H16A H 0.165433 0.533717 0.694329 0.044 Uiso 1 1 calc R U . . .
H16B H 0.154062 0.655371 0.672360 0.044 Uiso 1 1 calc R U . . .
H16C H 0.224578 0.618086 0.714430 0.044 Uiso 1 1 calc R U . . .
C17 C 0.39396(13) 0.4125(2) 0.63697(13) 0.0133(4) Uani 1 1 d . . . . .
C18 C 0.42793(17) 0.3823(2) 0.70662(15) 0.0222(6) Uani 1 1 d . . . . .
H18A H 0.470010 0.345455 0.704294 0.033 Uiso 1 1 calc R U . . .
H18B H 0.398555 0.335265 0.726875 0.033 Uiso 1 1 calc R U . . .
H18C H 0.437348 0.446482 0.734047 0.033 Uiso 1 1 calc R U . . .
C19 C 0.48566(12) 0.6515(2) 0.60334(13) 0.0112(4) Uani 1 1 d . . . . .
C20 C 0.52457(15) 0.7336(2) 0.64811(16) 0.0196(5) Uani 1 1 d . . . . .
H20A H 0.572630 0.722235 0.649815 0.029 Uiso 1 1 calc R U . . .
H20B H 0.514164 0.727567 0.693429 0.029 Uiso 1 1 calc R U . . .
H20C H 0.512289 0.804670 0.630271 0.029 Uiso 1 1 calc R U . . .
C21 C 0.21940(15) 0.2415(2) 0.55017(16) 0.0200(5) Uani 1 1 d . . . . .
C22 C 0.1951(2) 0.1557(3) 0.5909(2) 0.0413(10) Uani 1 1 d . . . . .
H22A H 0.153027 0.177993 0.604262 0.062 Uiso 1 1 calc R U . . .
H22B H 0.228725 0.142242 0.631117 0.062 Uiso 1 1 calc DR U . . .
H22C H 0.187487 0.090613 0.564102 0.062 Uiso 1 1 calc R U . . .
C23 C 0.05685(15) 0.4581(3) 0.42069(17) 0.0293(7) Uani 1 1 d . . . . .
C24 C -0.01689(18) 0.4593(5) 0.3922(2) 0.0557(15) Uani 1 1 d . . . . .
H24A H -0.042444 0.449740 0.428618 0.084 Uiso 1 1 calc R U . . .
H24B H -0.027415 0.401518 0.359649 0.084 Uiso 1 1 calc R U . . .
H24C H -0.028826 0.527462 0.369934 0.084 Uiso 1 1 calc R U . . .
C1F C 0.2389(2) 0.6433(5) 0.1438(3) 0.0741(16) Uani 1 1 d D . . . .
H1F H 0.242977 0.695855 0.111103 0.089 Uiso 1 1 calc R U . . .
O1F O 0.1804(2) 0.5928(4) 0.1413(3) 0.0907(15) Uani 1 1 d D . . . .
H1F1 H 0.165654 0.604547 0.176865 0.136 Uiso 1 1 d R U . . .
O2F O 0.28611(16) 0.6235(2) 0.18659(14) 0.0381(6) Uani 1 1 d D . . . .
C1AA C 0.1082(6) -0.0125(7) 0.3743(6) 0.045(2) Uani 0.500(7) 1 d D U P A 1
H1AA H 0.091569 -0.031520 0.327342 0.068 Uiso 0.500(7) 1 calc R U P A 1
H1AB H 0.074858 -0.031995 0.401705 0.068 Uiso 0.500(7) 1 calc R U P A 1
H1AC H 0.150096 -0.050695 0.390400 0.068 Uiso 0.500(7) 1 calc R U P A 1
C2AA C 0.1205(3) 0.1017(5) 0.3793(5) 0.0274(18) Uani 0.500(7) 1 d D U P A 1
O1AA O 0.1696(5) 0.1328(14) 0.4139(6) 0.020(2) Uani 0.500(7) 1 d D U P A 1
O2AA O 0.0701(2) 0.1704(4) 0.3649(3) 0.0319(14) Uani 0.500(7) 1 d D U P A 1
H2AA H 0.084829 0.232592 0.370879 0.048 Uiso 0.500(7) 1 calc R U P A 1
C1AB C 0.1107(5) -0.0091(7) 0.3451(6) 0.042(2) Uani 0.500(7) 1 d D U P A 2
H1AD H 0.102397 -0.013242 0.296019 0.063 Uiso 0.500(7) 1 calc R U P A 2
H1AE H 0.069551 -0.027046 0.361802 0.063 Uiso 0.500(7) 1 calc R U P A 2
H1AF H 0.146126 -0.059358 0.363498 0.063 Uiso 0.500(7) 1 calc R U P A 2
C2AB C 0.1315(4) 0.0983(6) 0.3661(3) 0.0260(17) Uani 0.500(7) 1 d D U P A 2
O1AB O 0.1767(5) 0.1338(14) 0.4042(6) 0.0179(19) Uani 0.500(7) 1 d D U P A 2
O2AB O 0.1028(3) 0.1346(5) 0.3063(3) 0.0508(19) Uani 0.500(7) 1 d D U P A 2
H2AB H 0.107749 0.200738 0.305042 0.076 Uiso 0.500(7) 1 calc R U P A 2
C1S C 0.0258(5) 0.8214(8) 0.5434(5) 0.065(3) Uani 0.611(9) 1 d D U P B 3
H1SA H -0.019355 0.811833 0.517387 0.097 Uiso 0.611(9) 1 calc R U P B 3
H1SB H 0.033107 0.896582 0.554856 0.097 Uiso 0.611(9) 1 calc R U P B 3
H1SC H 0.030470 0.779304 0.584750 0.097 Uiso 0.611(9) 1 calc R U P B 3
C2S C 0.0777(4) 0.7844(6) 0.5017(4) 0.0388(15) Uani 0.611(9) 1 d D U P B 3
O1S O 0.1319(3) 0.7557(5) 0.5234(3) 0.0390(14) Uani 0.611(9) 1 d D U P B 3
O2S O 0.0479(3) 0.7789(5) 0.4378(3) 0.0489(16) Uani 0.611(9) 1 d D U P B 3
H2S H 0.074195 0.751184 0.414969 0.073 Uiso 0.611(9) 1 calc R U P B 3
C1SB C 0.0684(7) 0.9028(10) 0.5519(9) 0.083(5) Uani 0.389(9) 1 d D U P B 4
H1SD H 0.039478 0.941995 0.516216 0.125 Uiso 0.389(9) 1 calc R U P B 4
H1SE H 0.104747 0.949175 0.573455 0.125 Uiso 0.389(9) 1 calc R U P B 4
H1SF H 0.042083 0.879064 0.585321 0.125 Uiso 0.389(9) 1 calc R U P B 4
C2SB C 0.0982(5) 0.8059(8) 0.5217(6) 0.075(4) Uani 0.389(9) 1 d D U P B 4
O1SB O 0.1526(4) 0.7738(7) 0.5385(5) 0.040(2) Uani 0.389(9) 1 d D U P B 4
O2SB O 0.0488(5) 0.7555(10) 0.4819(8) 0.092(4) Uani 0.389(9) 1 d D U P B 4
H2SB H 0.064329 0.702987 0.464287 0.138 Uiso 0.389(9) 1 calc R U P B 4
O1W O 0.2567(6) 0.3488(9) 0.6870(6) 0.041(4) Uani 0.243(10) 1 d D . P . .
H1W H 0.2738(17) 0.2776(11) 0.680(2) 0.062 Uiso 0.243(10) 1 d D U P . .
H2W H 0.270(3) 0.392(2) 0.6515(17) 0.062 Uiso 0.243(10) 1 d D U P . .

loop_
_atom_site_aniso_label
_atom_site_aniso_U_11
_atom_site_aniso_U_22
_atom_site_aniso_U_33
_atom_site_aniso_U_23
_atom_site_aniso_U_13
_atom_site_aniso_U_12
Zr1 0.00759(11) 0.01239(11) 0.01919(12) -0.00338(9) 0.00184(9) -0.00090(8)
Zr2 0.00901(10) 0.00703(10) 0.01353(11) -0.00130(8) 0.00130(8) -0.00027(7)
Zr3 0.00715(10) 0.00734(10) 0.01352(11) -0.00154(8) 0.00084(8) 0.00100(7)
Zr4 0.00796(11) 0.01104(11) 0.01658(12) -0.00014(8) -0.00076(8) 0.00290(8)
Zr5 0.00864(11) 0.01218(11) 0.01633(12) -0.00355(9) -0.00114(9) -0.00005(8)
Zr6 0.00716(10) 0.00786(10) 0.01156(11) -0.00011(8) 0.00002(8) 0.00128(7)
O2 0.0101(8) 0.0091(8) 0.0172(9) -0.0022(6) 0.0019(6) -0.0004(6)
O3 0.0102(8) 0.0112(8) 0.0203(9) -0.0022(7) 0.0027(7) 0.0015(6)
O4 0.0103(8) 0.0139(8) 0.0194(9) -0.0032(7) -0.0001(7) 0.0014(6)
O5 0.0100(8) 0.0095(8) 0.0141(8) -0.0013(6) 0.0006(6) 0.0000(6)
O6 0.0088(7) 0.0085(7) 0.0124(8) -0.0013(6) 0.0000(6) 0.0012(6)
O7 0.0098(8) 0.0145(8) 0.0154(9) -0.0005(7) -0.0016(6) 0.0026(6)
O8 0.0088(8) 0.0087(7) 0.0154(8) 0.0002(6) 0.0007(6) 0.0016(6)
O9 0.0133(8) 0.0153(9) 0.0130(8) -0.0005(7) 0.0005(7) 0.0029(7)
O10 0.0139(9) 0.0174(9) 0.0177(9) -0.0044(7) 0.0001(7) 0.0002(7)
O11 0.0125(8) 0.0132(8) 0.0164(9) 0.0034(7) 0.0003(7) 0.0022(7)
O12 0.0134(9) 0.0143(9) 0.0187(9) 0.0034(7) 0.0010(7) 0.0036(7)
O13 0.0109(8) 0.0100(8) 0.0143(8) -0.0003(6) 0.0005(6) -0.0004(6)
O14 0.0116(8) 0.0113(8) 0.0161(9) -0.0030(7) 0.0003(7) 0.0005(6)
O15 0.0187(9) 0.0138(9) 0.0191(9) -0.0034(7) -0.0001(7) -0.0007(7)
O16 0.0140(9) 0.0105(8) 0.0193(9) -0.0032(7) 0.0009(7) -0.0015(7)
O17 0.0193(10) 0.0210(10) 0.0288(11) -0.0022(9) -0.0065(9) -0.0030(8)
O18 0.0160(10) 0.0323(12) 0.0197(10) -0.0036(9) -0.0019(8) -0.0026(8)
O19 0.0156(9) 0.0114(8) 0.0238(10) -0.0005(7) 0.0026(7) 0.0028(7)
O20 0.0121(8) 0.0098(8) 0.0251(10) -0.0006(7) 0.0004(7) 0.0023(6)
O21 0.0168(10) 0.0269(11) 0.0254(11) 0.0001(9) -0.0021(8) 0.0073(8)
O22 0.0156(10) 0.0237(11) 0.0307(12) -0.0010(9) -0.0006(8) 0.0086(8)
O23 0.0097(8) 0.0153(9) 0.0213(9) -0.0037(7) 0.0031(7) -0.0001(7)
O24 0.0128(9) 0.0173(9) 0.0207(9) -0.0037(7) 0.0041(7) -0.0005(7)
O25 0.0141(8) 0.0105(8) 0.0149(8) -0.0008(7) 0.0024(7) 0.0015(6)
O26 0.0156(9) 0.0107(8) 0.0145(8) -0.0001(7) 0.0013(7) 0.0007(7)
O27 0.0098(8) 0.0100(8) 0.0179(9) -0.0016(7) 0.0003(7) 0.0011(6)
O28 0.0102(8) 0.0111(8) 0.0147(8) -0.0013(7) 0.0008(6) 0.0027(6)
O29 0.0172(9) 0.0133(9) 0.0201(9) -0.0009(7) 0.0054(7) -0.0035(7)
O30 0.0187(10) 0.0152(9) 0.0289(11) -0.0032(8) 0.0095(8) -0.0029(7)
O31 0.0116(9) 0.0412(14) 0.0291(12) -0.0095(10) -0.0006(8) 0.0058(9)
O32 0.0167(11) 0.0413(14) 0.0418(15) -0.0150(12) 0.0056(10) -0.0122(10)
O33 0.0122(8) 0.0111(8) 0.0204(9) -0.0037(7) 0.0027(7) -0.0020(6)
C1 0.0148(11) 0.0123(11) 0.0138(11) 0.0001(9) 0.0008(9) 0.0038(9)
C2 0.0217(14) 0.0220(13) 0.0150(12) -0.0026(10) 0.0036(10) 0.0002(11)
C3 0.0151(11) 0.0127(11) 0.0139(11) 0.0004(9) -0.0004(9) 0.0014(9)
C4 0.0235(14) 0.0189(13) 0.0221(14) 0.0089(11) 0.0063(11) 0.0054(11)
C5 0.0114(10) 0.0108(10) 0.0138(11) 0.0013(8) 0.0022(8) 0.0015(8)
C6 0.0178(13) 0.0121(11) 0.0253(14) 0.0018(10) 0.0009(11) 0.0048(9)
C7 0.0131(11) 0.0115(11) 0.0234(13) -0.0045(9) 0.0041(10) -0.0022(9)
C8 0.0307(16) 0.0121(12) 0.0255(15) -0.0069(10) 0.0034(12) 0.0004(11)
C9 0.0143(12) 0.0303(15) 0.0222(14) -0.0078(11) -0.0010(10) 0.0010(11)
C10 0.0138(14) 0.055(2) 0.037(2) 0.0118(17) -0.0033(13) -0.0027(14)
C11 0.0117(11) 0.0102(10) 0.0276(14) -0.0010(10) 0.0020(10) 0.0019(9)
C12 0.0348(18) 0.0097(12) 0.0332(17) -0.0028(11) -0.0060(14) 0.0038(11)
C13 0.0160(12) 0.0166(13) 0.0326(15) 0.0004(11) -0.0036(11) 0.0059(10)
C14 0.0175(15) 0.059(3) 0.046(2) -0.004(2) -0.0102(15) 0.0117(16)
C15 0.0125(11) 0.0167(12) 0.0205(12) -0.0036(10) 0.0032(9) 0.0017(9)
C16 0.0192(14) 0.044(2) 0.0263(15) -0.0157(14) 0.0105(12) -0.0095(13)
C17 0.0118(11) 0.0132(11) 0.0149(11) 0.0006(9) 0.0025(9) 0.0008(8)
C18 0.0320(16) 0.0184(13) 0.0140(12) 0.0010(10) -0.0016(11) 0.0070(11)
C19 0.0095(10) 0.0113(10) 0.0125(11) -0.0007(8) 0.0013(8) -0.0008(8)
C20 0.0173(13) 0.0164(12) 0.0234(14) -0.0060(10) -0.0009(10) 0.0001(10)
C21 0.0215(13) 0.0156(12) 0.0254(14) -0.0035(10) 0.0107(11) -0.0043(10)
C22 0.041(2) 0.0307(18) 0.060(3) 0.0178(18) 0.031(2) 0.0053(16)
C23 0.0102(12) 0.053(2) 0.0253(15) -0.0095(14) 0.0035(11) -0.0051(12)
C24 0.0104(15) 0.104(4) 0.050(3) -0.027(3) -0.0019(15) -0.0026(19)
C1F 0.077(3) 0.065(4) 0.080(4) -0.003(3) 0.013(3) -0.003(3)
O1F 0.088(3) 0.096(4) 0.090(4) -0.001(3) 0.022(3) -0.019(3)
O2F 0.0508(16) 0.0337(14) 0.0356(14) -0.0058(11) 0.0240(12) -0.0099(12)
C1AA 0.041(3) 0.037(3) 0.051(4) -0.008(3) -0.007(3) -0.008(3)
C2AA 0.023(2) 0.028(2) 0.032(2) 0.0010(17) 0.0065(17) -0.0045(16)
O1AA 0.018(3) 0.017(3) 0.024(3) -0.002(3) 0.007(2) -0.007(2)
O2AA 0.019(2) 0.022(2) 0.050(3) -0.0052(19) -0.0078(18) -0.0025(15)
C1AB 0.039(3) 0.043(3) 0.042(3) -0.028(3) 0.002(3) -0.008(3)
C2AB 0.022(2) 0.026(2) 0.030(2) 0.0050(16) 0.0043(16) -0.0056(16)
O1AB 0.015(3) 0.015(2) 0.026(3) 0.001(2) 0.008(2) -0.004(2)
O2AB 0.049(3) 0.039(3) 0.056(3) 0.004(2) -0.015(2) -0.012(2)
C1S 0.065(4) 0.067(4) 0.062(4) -0.003(3) 0.011(3) 0.017(3)
C2S 0.039(2) 0.039(2) 0.037(2) -0.0034(16) 0.0039(16) 0.0043(16)
O1S 0.042(2) 0.031(2) 0.041(2) -0.0145(19) -0.002(2) 0.017(2)
O2S 0.045(2) 0.059(3) 0.043(2) 0.001(2) 0.0095(19) 0.030(2)
C1SB 0.081(6) 0.082(6) 0.090(6) -0.003(4) 0.022(4) 0.009(4)
C2SB 0.073(4) 0.076(4) 0.075(4) 0.000(2) 0.014(2) 0.0033(19)
O1SB 0.043(3) 0.038(4) 0.043(4) -0.008(3) 0.015(3) -0.001(3)
O2SB 0.086(5) 0.094(5) 0.096(5) 0.002(4) 0.016(3) 0.007(4)
O1W 0.043(7) 0.039(7) 0.038(7) 0.005(5) -0.006(5) -0.003(5)

loop_
_atom_type_symbol
_atom_type_description
_atom_type_scat_dispersion_real
_atom_type_scat_dispersion_imag
_atom_type_scat_source
C C 0.0033 0.0016 'International Tables Vol C Tables 4.2.6.8 and 6.1.1.4'
H H 0.0000 0.0000 'International Tables Vol C Tables 4.2.6.8 and 6.1.1.4'
O O 0.0106 0.0060 'International Tables Vol C Tables 4.2.6.8 and 6.1.1.4'
Zr Zr -2.9673 0.5597 'International Tables Vol C Tables 4.2.6.8 and 6.1.1.4'

loop_
_exptl_crystal_face_index_h
_exptl_crystal_face_index_k
_exptl_crystal_face_index_l
_exptl_crystal_face_perp_dist
1.00 0.00 -2.00 0.0350
1.00 2.00 -1.00 0.1020
-1.00 0.00 1.00 0.0480
1.00 2.00 0.00 0.0920
0.00 2.00 1.00 0.0870
1.00 -2.00 -2.00 0.1180
1.00 0.00 0.00 0.0150
-1.00 2.00 2.00 0.0920
-1.00 0.00 0.00 0.0690
-3.00 -1.00 -1.00 0.0870
2.00 0.00 1.00 0.0200
1.00 0.00 1.00 0.0260
0.00 0.00 1.00 0.0330
1.00 -2.00 0.00 0.1150
-2.00 -1.00 2.00 0.0970

loop_
_geom_angle_atom_site_label_1
_geom_angle_atom_site_label_2
_geom_angle_atom_site_label_3
_geom_angle
_geom_angle_site_symmetry_1
_geom_angle_site_symmetry_3
O2 Zr1 O4 93.96(8) . .
O2 Zr1 O30 84.97(8) . .
O4 Zr1 O30 142.54(8) . .
O2 Zr1 O3 73.64(7) . .
O4 Zr1 O3 69.96(8) . .
O30 Zr1 O3 143.26(8) . .
O2 Zr1 O33 73.43(7) . .
O4 Zr1 O33 69.86(8) . .
O30 Zr1 O33 74.03(8) . .
O3 Zr1 O33 125.06(7) . .
O2 Zr1 O24 82.62(7) . .
O4 Zr1 O24 143.64(8) . .
O30 Zr1 O24 73.49(8) . .
O3 Zr1 O24 74.39(7) . .
O33 Zr1 O24 140.91(8) . .
O2 Zr1 O31 151.58(8) . .
O4 Zr1 O31 91.84(9) . .
O30 Zr1 O31 106.68(9) . .
O3 Zr1 O31 82.35(8) . .
O33 Zr1 O31 134.30(8) . .
O24 Zr1 O31 76.35(8) . .
O2 Zr1 O32 151.05(9) . .
O4 Zr1 O32 87.13(9) . .
O30 Zr1 O32 76.97(10) . .
O3 Zr1 O32 132.85(9) . .
O33 Zr1 O32 79.88(9) . .
O24 Zr1 O32 112.88(9) . .
O31 Zr1 O32 57.00(10) . .
O2 Zr1 C23 177.13(10) . .
O4 Zr1 C23 88.84(9) . .
O30 Zr1 C23 92.42(11) . .
O3 Zr1 C23 107.99(10) . .
O33 Zr1 C23 107.02(10) . .
O24 Zr1 C23 95.51(9) . .
O31 Zr1 C23 28.64(10) . .
O32 Zr1 C23 28.37(11) . .
O2 Zr1 Zr2 31.57(5) . .
O4 Zr1 Zr2 85.79(5) . .
O30 Zr1 Zr2 73.88(6) . .
O3 Zr1 Zr2 99.32(5) . .
O33 Zr1 Zr2 42.25(5) . .
O24 Zr1 Zr2 107.12(5) . .
O31 Zr1 Zr2 176.43(6) . .
O32 Zr1 Zr2 120.12(7) . .
C23 Zr1 Zr2 148.40(8) . .
O2 Zr1 Zr3 31.32(5) . .
O4 Zr1 Zr3 85.60(5) . .
O30 Zr1 Zr3 109.71(6) . .
O3 Zr1 Zr3 42.64(5) . .
O33 Zr1 Zr3 98.71(5) . .
O24 Zr1 Zr3 72.76(5) . .
O31 Zr1 Zr3 121.99(7) . .
O32 Zr1 Zr3 172.62(8) . .
C23 Zr1 Zr3 149.93(9) . .
Zr2 Zr1 Zr3 60.547(12) . .
O2 Zr1 Zr5 80.74(6) . .
O4 Zr1 Zr5 33.19(5) . .
O30 Zr1 Zr5 110.64(6) . .
O3 Zr1 Zr5 95.26(5) . .
O33 Zr1 Zr5 36.81(5) . .
O24 Zr1 Zr5 162.37(5) . .
O31 Zr1 Zr5 117.05(6) . .
O32 Zr1 Zr5 84.66(7) . .
C23 Zr1 Zr5 101.34(7) . .
Zr2 Zr1 Zr5 59.750(9) . .
Zr3 Zr1 Zr5 89.915(11) . .
O2 Zr2 O5 90.56(7) . .
O2 Zr2 O14 145.21(7) . 3_666
O5 Zr2 O14 96.53(7) . 3_666
O2 Zr2 O29 85.29(8) . .
O5 Zr2 O29 140.89(7) . .
O14 Zr2 O29 108.80(8) 3_666 .
O2 Zr2 O26 81.32(7) . .
O5 Zr2 O26 144.98(7) . .
O14 Zr2 O26 73.42(7) 3_666 .
O29 Zr2 O26 72.66(7) . .
O2 Zr2 O16 141.80(7) . .
O5 Zr2 O16 81.57(7) . .
O14 Zr2 O16 72.99(7) 3_666 .
O29 Zr2 O16 78.15(8) . .
O26 Zr2 O16 124.54(7) . .
O2 Zr2 O6 70.45(7) . .
O5 Zr2 O6 68.55(7) . .
O14 Zr2 O6 80.59(7) 3_666 .
O29 Zr2 O6 143.29(7) . .
O26 Zr2 O6 76.66(7) . .
O16 Zr2 O6 137.24(7) . .
O2 Zr2 O33 69.71(7) . .
O5 Zr2 O33 70.21(7) . .
O14 Zr2 O33 144.41(7) 3_666 .
O29 Zr2 O33 71.91(7) . .
O26 Zr2 O33 135.45(7) . .
O16 Zr2 O33 72.46(7) . .
O6 Zr2 O33 121.00(6) . .
O2 Zr2 Zr1 31.16(5) . .
O5 Zr2 Zr1 83.29(5) . .
O14 Zr2 Zr1 176.25(5) 3_666 .
O29 Zr2 Zr1 73.28(6) . .
O26 Zr2 Zr1 104.61(5) . .
O16 Zr2 Zr1 110.65(5) . .
O6 Zr2 Zr1 95.89(5) . .
O33 Zr2 Zr1 38.92(5) . .
O2 Zr2 Zr5 81.14(5) . .
O5 Zr2 Zr5 32.11(5) . .
O14 Zr2 Zr5 120.79(5) 3_666 .
O29 Zr2 Zr5 109.15(6) . .
O26 Zr2 Zr5 162.14(5) . .
O16 Zr2 Zr5 72.43(5) . .
O6 Zr2 Zr5 94.25(5) . .
O33 Zr2 Zr5 38.22(5) . .
Zr1 Zr2 Zr5 60.517(9) . .
O2 Zr2 Zr3 30.94(5) . .
O5 Zr2 Zr3 82.38(5) . .
O14 Zr2 Zr3 116.49(5) 3_666 .
O29 Zr2 Zr3 110.40(5) . .
O26 Zr2 Zr3 73.21(5) . .
O16 Zr2 Zr3 162.24(5) . .
O6 Zr2 Zr3 39.85(4) . .
O33 Zr2 Zr3 94.94(5) . .
Zr1 Zr2 Zr3 59.766(8) . .
Zr5 Zr2 Zr3 89.906(9) . .
O2 Zr2 Zr6 80.70(5) . .
O5 Zr2 Zr6 29.97(5) . .
O14 Zr2 Zr6 88.66(5) 3_666 .
O29 Zr2 Zr6 162.50(6) . .
O26 Zr2 Zr6 115.10(5) . .
O16 Zr2 Zr6 106.83(5) . .
O6 Zr2 Zr6 38.59(5) . .
O33 Zr2 Zr6 93.28(5) . .
Zr1 Zr2 Zr6 89.352(11) . .
Zr5 Zr2 Zr6 58.418(10) . .
Zr3 Zr2 Zr6 60.442(11) . .
O2 Zr3 O8 90.95(8) . .
O2 Zr3 O27 145.84(7) . .
O8 Zr3 O27 96.56(7) . .
O2 Zr3 O23 86.01(8) . .
O8 Zr3 O23 141.01(7) . .
O27 Zr3 O23 107.50(7) . .
O2 Zr3 O25 81.42(7) . .
O8 Zr3 O25 145.16(7) . .
O27 Zr3 O25 73.46(7) . .
O23 Zr3 O25 72.67(7) . .
O2 Zr3 O20 141.21(7) . .
O8 Zr3 O20 81.11(7) . .
O27 Zr3 O20 72.95(7) . .
O23 Zr3 O20 77.39(8) . .
O25 Zr3 O20 124.81(7) . .
O2 Zr3 O6 70.77(7) . .
O8 Zr3 O6 69.07(7) . .
O27 Zr3 O6 80.93(7) . .
O23 Zr3 O6 143.60(7) . .
O25 Zr3 O6 76.34(7) . .
O20 Zr3 O6 137.51(7) . .
O2 Zr3 O3 69.59(7) . .
O8 Zr3 O3 70.45(7) . .
O27 Zr3 O3 144.05(7) . .
O23 Zr3 O3 72.12(7) . .
O25 Zr3 O3 135.33(7) . .
O20 Zr3 O3 71.99(7) . .
O6 Zr3 O3 121.52(7) . .
O2 Zr3 Zr4 81.33(5) . .
O8 Zr3 Zr4 32.10(5) . .
O27 Zr3 Zr4 120.65(5) . .
O23 Zr3 Zr4 109.43(5) . .
O25 Zr3 Zr4 162.41(5) . .
O20 Zr3 Zr4 71.88(5) . .
O6 Zr3 Zr4 94.73(5) . .
O3 Zr3 Zr4 38.46(5) . .
O2 Zr3 Zr1 31.00(5) . .
O8 Zr3 Zr1 83.36(5) . .
O27 Zr3 Zr1 176.75(5) . .
O23 Zr3 Zr1 74.27(5) . .
O25 Zr3 Zr1 104.78(5) . .
O20 Zr3 Zr1 110.21(5) . .
O6 Zr3 Zr1 96.03(5) . .
O3 Zr3 Zr1 38.89(5) . .
Zr4 Zr3 Zr1 60.564(8) . .
O2 Zr3 Zr2 31.03(5) . .
O8 Zr3 Zr2 82.93(5) . .
O27 Zr3 Zr2 117.06(5) . .
O23 Zr3 Zr2 111.00(5) . .
O25 Zr3 Zr2 73.07(5) . .
O20 Zr3 Zr2 162.12(5) . .
O6 Zr3 Zr2 40.08(5) . .
O3 Zr3 Zr2 95.06(5) . .
Zr4 Zr3 Zr2 90.290(9) . .
Zr1 Zr3 Zr2 59.687(9) . .
O2 Zr3 Zr6 81.06(5) . .
O8 Zr3 Zr6 30.32(5) . .
O27 Zr3 Zr6 88.82(5) . .
O23 Zr3 Zr6 163.59(5) . .
O25 Zr3 Zr6 114.94(5) . .
O20 Zr3 Zr6 106.77(6) . .
O6 Zr3 Zr6 38.77(5) . .
O3 Zr3 Zr6 93.79(5) . .
Zr4 Zr3 Zr6 58.725(11) . .
Zr1 Zr3 Zr6 89.500(11) . .
Zr2 Zr3 Zr6 60.779(7) . .
O8 Zr4 O4 96.09(7) . .
O8 Zr4 O3 75.24(7) . .
O4 Zr4 O3 70.08(7) . .
O8 Zr4 O19 84.15(7) . .
O4 Zr4 O19 144.12(8) . .
O3 Zr4 O19 75.40(8) . .
O8 Zr4 O7 73.81(7) . .
O4 Zr4 O7 69.84(8) . .
O3 Zr4 O7 125.40(7) . .
O19 Zr4 O7 142.35(8) . .
O8 Zr4 O12 84.26(7) . .
O4 Zr4 O12 141.71(8) . .
O3 Zr4 O12 144.68(7) . .
O19 Zr4 O12 74.14(8) . .
O7 Zr4 O12 73.61(7) . .
O8 Zr4 O21 150.96(8) . .
O4 Zr4 O21 86.25(8) . .
O3 Zr4 O21 131.75(8) . .
O19 Zr4 O21 110.55(8) . .
O7 Zr4 O21 79.97(8) . .
O12 Zr4 O21 76.46(8) . .
O8 Zr4 O22 152.30(8) . .
O4 Zr4 O22 85.51(8) . .
O3 Zr4 O22 79.41(8) . .
O19 Zr4 O22 78.79(8) . .
O7 Zr4 O22 131.54(8) . .
O12 Zr4 O22 111.36(8) . .
O21 Zr4 O22 56.68(8) . .
O8 Zr4 C13 178.40(9) . .
O4 Zr4 C13 82.58(9) . .
O3 Zr4 C13 105.05(9) . .
O19 Zr4 C13 97.45(9) . .
O7 Zr4 C13 104.86(9) . .
O12 Zr4 C13 96.24(9) . .
O21 Zr4 C13 28.28(10) . .
O22 Zr4 C13 28.64(10) . .
O8 Zr4 Zr6 32.82(5) . .
O4 Zr4 Zr6 85.65(5) . .
O3 Zr4 Zr6 100.70(5) . .
O19 Zr4 Zr6 110.48(5) . .
O7 Zr4 Zr6 41.18(5) . .
O12 Zr4 Zr6 74.06(5) . .
O21 Zr4 Zr6 119.28(6) . .
O22 Zr4 Zr6 170.53(6) . .
C13 Zr4 Zr6 145.92(7) . .
O8 Zr4 Zr3 32.72(5) . .
O4 Zr4 Zr3 85.47(5) . .
O3 Zr4 Zr3 42.64(5) . .
O19 Zr4 Zr3 75.49(6) . .
O7 Zr4 Zr3 98.95(5) . .
O12 Zr4 Zr3 111.44(5) . .
O21 Zr4 Zr3 171.50(6) . .
O22 Zr4 Zr3 120.60(6) . .
C13 Zr4 Zr3 147.66(8) . .
Zr6 Zr4 Zr3 61.960(9) . .
O8 Zr4 Zr1 83.10(5) . .
O4 Zr4 Zr1 32.94(6) . .
O3 Zr4 Zr1 37.29(5) . .
O19 Zr4 Zr1 112.51(6) . .
O7 Zr4 Zr1 95.00(5) . .
O12 Zr4 Zr1 164.96(5) . .
O21 Zr4 Zr1 111.82(6) . .
O22 Zr4 Zr1 83.50(6) . .
C13 Zr4 Zr1 96.19(7) . .
Zr6 Zr4 Zr1 90.905(11) . .
Zr3 Zr4 Zr1 59.772(9) . .
O5 Zr5 O4 96.30(7) . .
O5 Zr5 O33 74.88(7) . .
O4 Zr5 O33 70.20(8) . .
O5 Zr5 O15 83.40(7) . .
O4 Zr5 O15 144.28(8) . .
O33 Zr5 O15 75.35(8) . .
O5 Zr5 O7 74.08(7) . .
O4 Zr5 O7 69.95(8) . .
O33 Zr5 O7 125.41(7) . .
O15 Zr5 O7 141.87(8) . .
O5 Zr5 O10 85.32(8) . .
O4 Zr5 O10 141.75(8) . .
O33 Zr5 O10 145.04(8) . .
O15 Zr5 O10 73.96(8) . .
O7 Zr5 O10 73.89(7) . .
O5 Zr5 O17 151.68(8) . .
O4 Zr5 O17 88.62(8) . .
O33 Zr5 O17 80.70(8) . .
O15 Zr5 O17 76.65(8) . .
O7 Zr5 O17 133.14(8) . .
O10 Zr5 O17 107.77(8) . .
O5 Zr5 O18 151.64(8) . .
O4 Zr5 O18 83.37(8) . .
O33 Zr5 O18 130.22(8) . .
O15 Zr5 O18 113.16(8) . .
O7 Zr5 O18 79.28(8) . .
O10 Zr5 O18 78.05(8) . .
O17 Zr5 O18 56.57(8) . .
O5 Zr5 C9 179.28(9) . .
O4 Zr5 C9 83.00(9) . .
O33 Zr5 C9 104.71(9) . .
O15 Zr5 C9 97.08(9) . .
O7 Zr5 C9 105.78(9) . .
O10 Zr5 C9 95.32(9) . .
O17 Zr5 C9 28.28(10) . .
O18 Zr5 C9 28.49(9) . .
O5 Zr5 Zr6 32.92(5) . .
O4 Zr5 Zr6 85.96(5) . .
O33 Zr5 Zr6 100.53(5) . .
O15 Zr5 Zr6 109.71(5) . .
O7 Zr5 Zr6 41.37(5) . .
O10 Zr5 Zr6 74.83(5) . .
O17 Zr5 Zr6 173.63(6) . .
O18 Zr5 Zr6 119.32(6) . .
C9 Zr5 Zr6 147.01(8) . .
O5 Zr5 Zr2 32.89(5) . .
O4 Zr5 Zr2 85.60(6) . .
O33 Zr5 Zr2 42.12(5) . .
O15 Zr5 Zr2 74.88(5) . .
O7 Zr5 Zr2 99.37(5) . .
O10 Zr5 Zr2 112.55(5) . .
O17 Zr5 Zr2 120.65(6) . .
O18 Zr5 Zr2 168.67(6) . .
C9 Zr5 Zr2 146.74(8) . .
Zr6 Zr5 Zr2 62.266(8) . .
O5 Zr5 Zr1 83.16(5) . .
O4 Zr5 Zr1 32.97(6) . .
O33 Zr5 Zr1 37.37(5) . .
O15 Zr5 Zr1 112.54(6) . .
O7 Zr5 Zr1 95.13(5) . .
O10 Zr5 Zr1 165.93(5) . .
O17 Zr5 Zr1 86.13(7) . .
O18 Zr5 Zr1 109.04(6) . .
C9 Zr5 Zr1 96.16(7) . .
Zr6 Zr5 Zr1 91.116(11) . .
Zr2 Zr5 Zr1 59.733(12) . .
O5 Zr6 O8 92.52(7) . .
O5 Zr6 O11 142.57(7) . .
O8 Zr6 O11 84.65(7) . .
O5 Zr6 O28 87.52(7) . 3_666
O8 Zr6 O28 142.89(7) . 3_666
O11 Zr6 O28 116.48(7) . 3_666
O5 Zr6 O9 84.19(7) . .
O8 Zr6 O9 142.44(7) . .
O11 Zr6 O9 76.11(7) . .
O28 Zr6 O9 74.50(7) 3_666 .
O5 Zr6 O13 143.13(7) . .
O8 Zr6 O13 87.02(7) . .
O11 Zr6 O13 74.13(7) . .
O28 Zr6 O13 71.71(7) 3_666 .
O9 Zr6 O13 117.24(7) . .
O5 Zr6 O6 69.07(7) . .
O8 Zr6 O6 69.19(7) . .
O11 Zr6 O6 141.29(7) . .
O28 Zr6 O6 76.30(7) 3_666 .
O9 Zr6 O6 140.91(7) . .
O13 Zr6 O6 76.43(7) . .
O5 Zr6 O7 71.50(7) . .
O8 Zr6 O7 71.24(7) . .
O11 Zr6 O7 72.30(7) . .
O28 Zr6 O7 142.07(7) 3_666 .
O9 Zr6 O7 72.28(7) . .
O13 Zr6 O7 141.27(7) . .
O6 Zr6 O7 121.46(7) . .
O5 Zr6 Zr5 32.60(5) . .
O8 Zr6 Zr5 83.88(5) . .
O11 Zr6 Zr5 110.27(5) . .
O28 Zr6 Zr5 113.04(5) 3_666 .
O9 Zr6 Zr5 73.35(5) . .
O13 Zr6 Zr5 169.40(5) . .
O6 Zr6 Zr5 95.21(5) . .
O7 Zr6 Zr5 39.09(5) . .
O5 Zr6 Zr4 83.94(5) . .
O8 Zr6 Zr4 32.45(5) . .
O11 Zr6 Zr4 73.81(5) . .
O28 Zr6 Zr4 169.68(5) 3_666 .
O9 Zr6 Zr4 110.24(5) . .
O13 Zr6 Zr4 112.36(5) . .
O6 Zr6 Zr4 95.18(4) . .
O7 Zr6 Zr4 38.96(5) . .
Zr5 Zr6 Zr4 61.336(12) . .
O5 Zr6 Zr3 81.17(5) . .
O8 Zr6 Zr3 30.56(5) . .
O11 Zr6 Zr3 110.86(5) . .
O28 Zr6 Zr3 113.64(5) 3_666 .
O9 Zr6 Zr3 162.80(5) . .
O13 Zr6 Zr3 79.96(5) . .
O6 Zr6 Zr3 38.64(4) . .
O7 Zr6 Zr3 94.42(5) . .
Zr5 Zr6 Zr3 89.442(11) . .
Zr4 Zr6 Zr3 59.316(8) . .
O5 Zr6 Zr2 30.40(5) . .
O8 Zr6 Zr2 81.27(5) . .
O11 Zr6 Zr2 163.25(5) . .
O28 Zr6 Zr2 80.27(5) 3_666 .
O9 Zr6 Zr2 110.29(5) . .
O13 Zr6 Zr2 113.92(5) . .
O6 Zr6 Zr2 38.68(4) . .
O7 Zr6 Zr2 94.50(5) . .
Zr5 Zr6 Zr2 59.316(10) . .
Zr4 Zr6 Zr2 89.447(11) . .
Zr3 Zr6 Zr2 58.778(10) . .
Zr1 O2 Zr3 117.68(9) . .
Zr1 O2 Zr2 117.27(9) . .
Zr3 O2 Zr2 118.04(9) . .
Zr4 O3 Zr1 105.82(8) . .
Zr4 O3 Zr3 98.90(7) . .
Zr1 O3 Zr3 98.47(7) . .
Zr4 O3 H3 116.9 . .
Zr1 O3 H3 116.9 . .
Zr3 O3 H3 116.9 . .
Zr1 O4 Zr5 113.84(9) . .
Zr1 O4 Zr4 113.83(9) . .
Zr5 O4 Zr4 113.91(9) . .
Zr5 O5 Zr6 114.48(9) . .
Zr5 O5 Zr2 115.00(9) . .
Zr6 O5 Zr2 119.63(9) . .
Zr3 O6 Zr6 102.59(7) . .
Zr3 O6 Zr2 100.07(7) . .
Zr6 O6 Zr2 102.72(7) . .
Zr3 O6 H6 116.3 . .
Zr6 O6 H6 116.3 . .
Zr2 O6 H6 116.3 . .
Zr5 O7 Zr4 105.97(8) . .
Zr5 O7 Zr6 99.54(7) . .
Zr4 O7 Zr6 99.85(8) . .
Zr5 O7 H7 116.3 . .
Zr4 O7 H7 116.3 . .
Zr6 O7 H7 116.3 . .
Zr4 O8 Zr6 114.73(9) . .
Zr4 O8 Zr3 115.18(9) . .
Zr6 O8 Zr3 119.12(9) . .
C1 O9 Zr6 134.64(18) . .
C1 O10 Zr5 132.00(18) . .
C3 O11 Zr6 134.38(18) . .
C3 O12 Zr4 132.35(17) . .
C5 O13 Zr6 146.64(17) . .
C5 O14 Zr2 138.19(17) . 3_666
C7 O15 Zr5 132.06(18) . .
C7 O16 Zr2 135.41(18) . .
C9 O17 Zr5 92.38(19) . .
C9 O18 Zr5 91.79(19) . .
C11 O19 Zr4 131.66(18) . .
C11 O20 Zr3 135.93(19) . .
C13 O21 Zr4 92.64(19) . .
C13 O22 Zr4 91.21(18) . .
C15 O23 Zr3 133.38(18) . .
C15 O24 Zr1 133.58(19) . .
C17 O25 Zr3 134.08(18) . .
C17 O26 Zr2 134.18(17) . .
C19 O27 Zr3 137.80(17) . .
C19 O28 Zr6 146.10(17) . 3_666
C21 O29 Zr2 134.1(2) . .
C21 O30 Zr1 133.19(19) . .
C23 O31 Zr1 93.2(2) . .
C23 O32 Zr1 91.7(2) . .
Zr5 O33 Zr1 105.83(8) . .
Zr5 O33 Zr2 99.66(8) . .
Zr1 O33 Zr2 98.83(7) . .
Zr5 O33 H33 116.6 . .
Zr1 O33 H33 116.6 . .
Zr2 O33 H33 116.6 . .
O9 C1 O10 124.5(3) . .
O9 C1 C2 117.3(2) . .
O10 C1 C2 118.2(2) . .
C1 C2 H2A 109.5 . .
C1 C2 H2B 109.5 . .
H2A C2 H2B 109.5 . .
C1 C2 H2C 109.5 . .
H2A C2 H2C 109.5 . .
H2B C2 H2C 109.5 . .
O12 C3 O11 124.7(3) . .
O12 C3 C4 118.5(2) . .
O11 C3 C4 116.8(2) . .
C3 C4 H4A 109.5 . .
C3 C4 H4B 109.5 . .
H4A C4 H4B 109.5 . .
C3 C4 H4C 109.5 . .
H4A C4 H4C 109.5 . .
H4B C4 H4C 109.5 . .
O13 C5 O14 122.1(2) . .
O13 C5 C6 121.4(2) . .
O14 C5 C6 116.5(2) . .
C5 C6 H6A 109.5 . .
C5 C6 H6B 109.5 . .
H6A C6 H6B 109.5 . .
C5 C6 H6C 109.5 . .
H6A C6 H6C 109.5 . .
H6B C6 H6C 109.5 . .
O16 C7 O15 125.2(2) . .
O16 C7 C8 117.6(3) . .
O15 C7 C8 117.2(3) . .
C7 C8 H8A 109.5 . .
C7 C8 H8B 109.5 . .
H8A C8 H8B 109.5 . .
C7 C8 H8C 109.5 . .
H8A C8 H8C 109.5 . .
H8B C8 H8C 109.5 . .
O17 C9 O18 118.4(3) . .
O17 C9 C10 120.6(3) . .
O18 C9 C10 120.9(3) . .
O17 C9 Zr5 59.33(15) . .
O18 C9 Zr5 59.72(16) . .
C10 C9 Zr5 171.3(3) . .
C9 C10 H10A 109.5 . .
C9 C10 H10B 109.5 . .
H10A C10 H10B 109.5 . .
C9 C10 H10C 109.5 . .
H10A C10 H10C 109.5 . .
H10B C10 H10C 109.5 . .
O19 C11 O20 125.0(3) . .
O19 C11 C12 117.8(3) . .
O20 C11 C12 117.2(3) . .
C11 C12 H12A 109.5 . .
C11 C12 H12B 109.5 . .
H12A C12 H12B 109.5 . .
C11 C12 H12C 109.5 . .
H12A C12 H12C 109.5 . .
H12B C12 H12C 109.5 . .
O21 C13 O22 118.5(3) . .
O21 C13 C14 120.4(3) . .
O22 C13 C14 121.1(3) . .
O21 C13 Zr4 59.09(16) . .
O22 C13 Zr4 60.14(15) . .
C14 C13 Zr4 170.4(3) . .
C13 C14 H14A 109.5 . .
C13 C14 H14B 109.5 . .
H14A C14 H14B 109.5 . .
C13 C14 H14C 109.5 . .
H14A C14 H14C 109.5 . .
H14B C14 H14C 109.5 . .
O24 C15 O23 125.3(3) . .
O24 C15 C16 118.5(3) . .
O23 C15 C16 116.2(3) . .
C15 C16 H16A 109.5 . .
C15 C16 H16B 109.5 . .
H16A C16 H16B 109.5 . .
C15 C16 H16C 109.5 . .
H16A C16 H16C 109.5 . .
H16B C16 H16C 109.5 . .
O25 C17 O26 125.4(2) . .
O25 C17 C18 118.0(2) . .
O26 C17 C18 116.6(2) . .
C17 C18 H18A 109.5 . .
C17 C18 H18B 109.5 . .
H18A C18 H18B 109.5 . .
C17 C18 H18C 109.5 . .
H18A C18 H18C 109.5 . .
H18B C18 H18C 109.5 . .
O28 C19 O27 122.6(2) . .
O28 C19 C20 121.3(2) . .
O27 C19 C20 116.2(2) . .
C19 C20 H20A 109.5 . .
C19 C20 H20B 109.5 . .
H20A C20 H20B 109.5 . .
C19 C20 H20C 109.5 . .
H20A C20 H20C 109.5 . .
H20B C20 H20C 109.5 . .
O30 C21 O29 125.4(3) . .
O30 C21 C22 117.3(3) . .
O29 C21 C22 117.2(3) . .
C21 C22 H22A 109.5 . .
C21 C22 H22B 109.5 . .
H22A C22 H22B 109.5 . .
C21 C22 H22C 109.5 . .
H22A C22 H22C 109.5 . .
H22B C22 H22C 109.5 . .
O32 C23 O31 118.1(3) . .
O32 C23 C24 120.8(4) . .
O31 C23 C24 121.1(4) . .
O32 C23 Zr1 59.90(16) . .
O31 C23 Zr1 58.19(16) . .
C24 C23 Zr1 179.0(4) . .
C23 C24 H24A 109.5 . .
C23 C24 H24B 109.5 . .
H24A C24 H24B 109.5 . .
C23 C24 H24C 109.5 . .
H24A C24 H24C 109.5 . .
H24B C24 H24C 109.5 . .
O2F C1F O1F 121.2(5) . .
O2F C1F H1F 119.4 . .
O1F C1F H1F 119.4 . .
C1F O1F H1F1 109.4 . .
C2AA C1AA H1AA 109.5 . .
C2AA C1AA H1AB 109.5 . .
H1AA C1AA H1AB 109.5 . .
C2AA C1AA H1AC 109.5 . .
H1AA C1AA H1AC 109.5 . .
H1AB C1AA H1AC 109.5 . .
O1AA C2AA O2AA 116.8(11) . .
O1AA C2AA C1AA 118.9(11) . .
O2AA C2AA C1AA 120.6(7) . .
C2AA O2AA H2AA 109.5 . .
C2AB C1AB H1AD 109.5 . .
C2AB C1AB H1AE 109.5 . .
H1AD C1AB H1AE 109.5 . .
C2AB C1AB H1AF 109.5 . .
H1AD C1AB H1AF 109.5 . .
H1AE C1AB H1AF 109.5 . .
O1AB C2AB O2AB 129.1(10) . .
O1AB C2AB C1AB 134.0(11) . .
O2AB C2AB C1AB 89.8(7) . .
C2AB O2AB H2AB 109.5 . .
C2S C1S H1SA 109.5 . .
C2S C1S H1SB 109.5 . .
H1SA C1S H1SB 109.5 . .
C2S C1S H1SC 109.5 . .
H1SA C1S H1SC 109.5 . .
H1SB C1S H1SC 109.5 . .
O1S C2S O2S 125.8(6) . .
O1S C2S C1S 125.4(7) . .
O2S C2S C1S 108.3(6) . .
C2S O2S H2S 109.5 . .
C2SB C1SB H1SD 109.5 . .
C2SB C1SB H1SE 109.5 . .
H1SD C1SB H1SE 109.5 . .
C2SB C1SB H1SF 109.5 . .
H1SD C1SB H1SF 109.5 . .
H1SE C1SB H1SF 109.5 . .
O1SB C2SB O2SB 125.6(7) . .
O1SB C2SB C1SB 125.3(7) . .
O2SB C2SB C1SB 108.2(6) . .
C2SB O2SB H2SB 109.5 . .
H1W O1W H2W 104.52(15) . .

loop_
_geom_bond_atom_site_label_1
_geom_bond_atom_site_label_2
_geom_bond_distance
_geom_bond_site_symmetry_2
Zr1 O2 2.0312(19) .
Zr1 O4 2.093(2) .
Zr1 O30 2.196(2) .
Zr1 O3 2.217(2) .
Zr1 O33 2.2186(19) .
Zr1 O24 2.239(2) .
Zr1 O31 2.259(2) .
Zr1 O32 2.297(2) .
Zr1 C23 2.654(3) .
Zr1 Zr2 3.4895(5) .
Zr1 Zr3 3.4923(5) .
Zr1 Zr5 3.5170(5) .
Zr2 O2 2.0554(18) .
Zr2 O5 2.0912(19) .
Zr2 O14 2.1812(19) 3_666
Zr2 O29 2.193(2) .
Zr2 O26 2.209(2) .
Zr2 O16 2.2196(19) .
Zr2 O6 2.3016(18) .
Zr2 O33 2.374(2) .
Zr2 Zr5 3.4901(5) .
Zr2 Zr3 3.5197(6) .
Zr2 Zr6 3.5920(5) .
Zr3 O2 2.0500(18) .
Zr3 O8 2.0838(19) .
Zr3 O27 2.1794(19) .
Zr3 O23 2.181(2) .
Zr3 O25 2.2162(19) .
Zr3 O20 2.2277(19) .
Zr3 O6 2.2906(18) .
Zr3 O3 2.3918(19) .
Zr3 Zr4 3.4884(5) .
Zr3 Zr6 3.5802(5) .
Zr4 O8 2.0482(18) .
Zr4 O4 2.109(2) .
Zr4 O3 2.196(2) .
Zr4 O19 2.201(2) .
Zr4 O7 2.213(2) .
Zr4 O12 2.229(2) .
Zr4 O21 2.272(2) .
Zr4 O22 2.295(2) .
Zr4 C13 2.646(3) .
Zr4 Zr6 3.4669(5) .
Zr5 O5 2.0468(19) .
Zr5 O4 2.1048(19) .
Zr5 O33 2.190(2) .
Zr5 O15 2.206(2) .
Zr5 O7 2.210(2) .
Zr5 O10 2.221(2) .
Zr5 O17 2.284(2) .
Zr5 O18 2.292(2) .
Zr5 C9 2.653(3) .
Zr5 Zr6 3.4572(5) .
Zr6 O5 2.0643(18) .
Zr6 O8 2.0687(18) .
Zr6 O11 2.1990(19) .
Zr6 O28 2.2055(18) 3_666
Zr6 O9 2.2157(19) .
Zr6 O13 2.2166(19) .
Zr6 O6 2.2970(19) .
Zr6 O7 2.3170(19) .
O3 H3 1.0000 .
O6 H6 1.0000 .
O7 H7 1.0000 .
O9 C1 1.266(3) .
O10 C1 1.267(3) .
O11 C3 1.266(3) .
O12 C3 1.266(3) .
O13 C5 1.260(3) .
O14 C5 1.266(3) .
O15 C7 1.269(4) .
O16 C7 1.260(3) .
O17 C9 1.258(4) .
O18 C9 1.266(4) .
O19 C11 1.265(4) .
O20 C11 1.266(3) .
O21 C13 1.255(4) .
O22 C13 1.269(4) .
O23 C15 1.273(3) .
O24 C15 1.254(3) .
O25 C17 1.258(3) .
O26 C17 1.259(3) .
O27 C19 1.265(3) .
O28 C19 1.258(3) .
O29 C21 1.269(4) .
O30 C21 1.263(4) .
O31 C23 1.274(4) .
O32 C23 1.262(5) .
O33 H33 1.0000 .
C1 C2 1.497(4) .
C2 H2A 0.9800 .
C2 H2B 0.9800 .
C2 H2C 0.9800 .
C3 C4 1.498(4) .
C4 H4A 0.9800 .
C4 H4B 0.9800 .
C4 H4C 0.9800 .
C5 C6 1.502(4) .
C6 H6A 0.9800 .
C6 H6B 0.9800 .
C6 H6C 0.9800 .
C7 C8 1.509(4) .
C8 H8A 0.9800 .
C8 H8B 0.9800 .
C8 H8C 0.9800 .
C9 C10 1.499(4) .
C10 H10A 0.9800 .
C10 H10B 0.9800 .
C10 H10C 0.9800 .
C11 C12 1.506(4) .
C12 H12A 0.9800 .
C12 H12B 0.9800 .
C12 H12C 0.9800 .
C13 C14 1.500(4) .
C14 H14A 0.9800 .
C14 H14B 0.9800 .
C14 H14C 0.9800 .
C15 C16 1.509(4) .
C16 H16A 0.9800 .
C16 H16B 0.9800 .
C16 H16C 0.9800 .
C17 C18 1.504(4) .
C18 H18A 0.9800 .
C18 H18B 0.9800 .
C18 H18C 0.9800 .
C19 C20 1.504(4) .
C20 H20A 0.9800 .
C20 H20B 0.9800 .
C20 H20C 0.9800 .
C21 C22 1.495(5) .
C22 H22A 0.9800 .
C22 H22B 0.9800 .
C22 H22C 0.9800 .
C23 C24 1.505(5) .
C24 H24A 0.9800 .
C24 H24B 0.9800 .
C24 H24C 0.9800 .
C1F O2F 1.199(2) .
C1F O1F 1.339(2) .
C1F H1F 0.9500 .
O1F H1F1 0.8400 .
C1AA C2AA 1.460(7) .
C1AA H1AA 0.9800 .
C1AA H1AB 0.9800 .
C1AA H1AC 0.9800 .
C2AA O1AA 1.179(5) .
C2AA O2AA 1.332(2) .
O2AA H2AA 0.8400 .
C1AB C2AB 1.457(7) .
C1AB H1AD 0.9800 .
C1AB H1AE 0.9800 .
C1AB H1AF 0.9800 .
C2AB O1AB 1.179(5) .
C2AB O2AB 1.328(2) .
O2AB H2AB 0.8400 .
C1S C2S 1.534(10) .
C1S H1SA 0.9800 .
C1S H1SB 0.9800 .
C1S H1SC 0.9800 .
C2S O1S 1.167(8) .
C2S O2S 1.330(9) .
O2S H2S 0.8400 .
C1SB C2SB 1.535(10) .
C1SB H1SD 0.9800 .
C1SB H1SE 0.9800 .
C1SB H1SF 0.9800 .
C2SB O1SB 1.168(8) .
C2SB O2SB 1.330(9) .
O2SB H2SB 0.8400 .
O1W H1W 0.9800(10) .
O1W H2W 0.9800(11) .

loop_
_geom_torsion_atom_site_label_1
_geom_torsion_atom_site_label_2
_geom_torsion_atom_site_label_3
_geom_torsion_atom_site_label_4
_geom_torsion
_geom_torsion_site_symmetry_1
Zr6 O9 C1 O10 -10.0(4) .
Zr6 O9 C1 C2 169.51(19) .
Zr5 O10 C1 O9 10.7(4) .
Zr5 O10 C1 C2 -168.81(19) .
Zr4 O12 C3 O11 -11.8(4) .
Zr4 O12 C3 C4 168.0(2) .
Zr6 O11 C3 O12 9.1(4) .
Zr6 O11 C3 C4 -170.8(2) .
Zr6 O13 C5 O14 173.8(2) .
Zr6 O13 C5 C6 -5.9(5) .
Zr2 O14 C5 O13 28.3(4) 3_666
Zr2 O14 C5 C6 -151.9(2) 3_666
Zr2 O16 C7 O15 -0.9(5) .
Zr2 O16 C7 C8 178.7(2) .
Zr5 O15 C7 O16 -1.1(4) .
Zr5 O15 C7 C8 179.3(2) .
Zr5 O17 C9 O18 9.0(3) .
Zr5 O17 C9 C10 -169.8(3) .
Zr5 O18 C9 O17 -9.0(3) .
Zr5 O18 C9 C10 169.9(3) .
Zr4 O19 C11 O20 -3.0(4) .
Zr4 O19 C11 C12 175.5(2) .
Zr3 O20 C11 O19 4.1(5) .
Zr3 O20 C11 C12 -174.4(2) .
Zr4 O21 C13 O22 10.0(3) .
Zr4 O21 C13 C14 -168.8(3) .
Zr4 O22 C13 O21 -9.9(3) .
Zr4 O22 C13 C14 168.9(3) .
Zr1 O24 C15 O23 -0.5(5) .
Zr1 O24 C15 C16 178.7(2) .
Zr3 O23 C15 O24 -9.1(5) .
Zr3 O23 C15 C16 171.7(2) .
Zr3 O25 C17 O26 -3.6(4) .
Zr3 O25 C17 C18 176.8(2) .
Zr2 O26 C17 O25 4.5(4) .
Zr2 O26 C17 C18 -176.0(2) .
Zr6 O28 C19 O27 173.5(2) 3_666
Zr6 O28 C19 C20 -6.2(5) 3_666
Zr3 O27 C19 O28 25.7(4) .
Zr3 O27 C19 C20 -154.5(2) .
Zr1 O30 C21 O29 0.3(5) .
Zr1 O30 C21 C22 -179.0(3) .
Zr2 O29 C21 O30 4.0(5) .
Zr2 O29 C21 C22 -176.7(3) .
Zr1 O32 C23 O31 -2.0(3) .
Zr1 O32 C23 C24 179.1(4) .
Zr1 O31 C23 O32 2.0(4) .
Zr1 O31 C23 C24 -179.1(4) .
